data_1530300
loop_
_publ_author_name
'Litvin, B.N.'
'Dorokhova, G.I.'
'Filipenko, O.S.'

_publ_section_title
;
 Production, structure and properties of single crystals of K,
 Nd-tetraphosphates
;
_journal_name_full 'Doklady Akademii Nauk SSSR'
_journal_page_first 1102
_journal_page_last 1105
_journal_volume 259
_journal_year 1981
_chemical_formula_sum 'K Nd O12 P4'
_chemical_name_systematic 'K Nd (P O3)4'
_space_group_IT_number 15
_symmetry_space_group_name_Hall '-B 2b'
_symmetry_space_group_name_H-M 'B 1 1 2/b'
_cell_angle_alpha 90
_cell_angle_beta 90
_cell_angle_gamma 112.7
_cell_formula_units_Z 4
_cell_length_a 7.888
_cell_length_b 10.77
_cell_length_c 12.447
_cell_volume 975.510
_citation_journal_id_ASTM DANKAS
_cod_data_source_file Litvin_DANKAS_1981_1577.cif
_cod_data_source_block K1Nd1O12P4
_cod_original_cell_volume 975.5098
_cod_original_sg_symbol_Hall '-C 2yc (-x,z,y)'
_cod_original_formula_sum 'K1 Nd1 O12 P4'
_cod_database_code 1530300

loop_
_symmetry_equiv_pos_as_xyz
x,y,z
-x,-y+1/2,z
-x,-y,-z
x,y-1/2,-z
x+1/2,y,z+1/2
-x+1/2,-y+1/2,z+1/2
-x+1/2,-y,-z+1/2
x+1/2,y-1/2,-z+1/2

loop_
_atom_site_label
_atom_site_type_symbol
_atom_site_fract_x
_atom_site_fract_y
_atom_site_fract_z
_atom_site_occupancy
_atom_site_U_iso_or_equiv
O6 O-2 -0.0934 0.0861 -0.1774 1 0.0
O4 O-2 0.0138 -0.0818 -0.2637 1 0.0
O5 O-2 -0.2146 0.0963 0.0043 1 0.0
K1 K+1 0 -0.25 -0.433 1 0.0
O1 O-2 -0.1528 -0.1121 -0.0484 1 0.0
O2 O-2 -0.0859 0.073 -0.3751 1 0.0
Nd1 Nd+3 0 0.25 0.1298 1 0.0
P2 P+5 0.0249 0.0592 -0.2722 1 0.0
O3 O-2 0.2047 0.1731 -0.2743 1 0.0
P1 P+5 -0.2089 -0.0002 -0.0796 1 0.0
